data_2311851
loop_
_publ_author_name
'Keikha, Mojtaba'
'Pourayoubi, Mehrdad'
'Tarahhomi, Atekeh'
'van der Lee, Arie'

_publ_section_title
;
 Syntheses and structures of four new mixed-amide phosphoric triamides.
;
_journal_coeditor_code FP3025
_journal_issue 'Pt 3'
_journal_name_full 'Acta crystallographica. Section C, Structural chemistry'
_journal_page_first 251
_journal_page_last 259
_journal_paper_doi 10.1107/S2053229616001595
_journal_volume 72
_journal_year 2016
_chemical_formula_moiety 'C20 H34 N3 O P'
_chemical_formula_sum 'C20 H34 N3 O P'
_chemical_formula_weight 363.47
_chemical_name_systematic
'<i>rac</i>-<i>N</i>,<i>N</i>'-Dicyclohexyl-<i>N</i>'-methyl-<i>N</i>''-(<i>p</i>-tolyl)phosphoric triamide'
_space_group_IT_number 14
_space_group_name_Hall '-P 2ybc'
_space_group_name_H-M_alt 'P 1 21/c 1'
_symmetry_cell_setting monoclinic
_symmetry_space_group_name_Hall '-P 2ybc'
_symmetry_space_group_name_H-M 'P 1 21/c 1'
_atom_sites_solution_hydrogens difmap
_atom_sites_solution_primary iterative
_audit_creation_method CRYSTALS_ver_14.40
_cell_angle_alpha 90
_cell_angle_beta 98.980(3)
_cell_angle_gamma 90
_cell_formula_units_Z 12
_cell_length_a 10.9207(4)
_cell_length_b 24.0557(7)
_cell_length_c 24.3993(8)
_cell_measurement_reflns_used 9910
_cell_measurement_temperature 175
_cell_measurement_theta_max 29.0480
_cell_measurement_theta_min 1.9340
_cell_volume 6331.3(4)
_computing_cell_refinement
;
<i>CrysAlis PRO</i> (Agilent, 2011)
;
_computing_data_collection
;
<i>CrysAlis PRO</i> (Agilent, 2011)
;
_computing_data_reduction
;
<i>CrysAlis PRO</i> (Agilent, 2011)
;
_computing_molecular_graphics
;
<i>PLATON</i> (Spek, 2009) and
<i>Mercury</i> (Macrae <i>et al.</i>, 2008)
;
_computing_publication_material
;
<i>CRYSTALS</i> (Betteridge <i>et al.</i>,  2003) and
<i>enCIFer</i> (Allen <i>et al.</i>, 2004)
;
_computing_structure_refinement
;
<i>CRYSTALS</i> (Betteridge <i>et al.</i>,  2003)
;
_computing_structure_solution
;
<i>SUPERFLIP</i> (Palatinus & Chapuis, 2007)
;
_diffrn_ambient_temperature 175
_diffrn_detector_area_resol_mean 16.0143
_diffrn_measured_fraction_theta_full 1.000
_diffrn_measured_fraction_theta_max 0.867
_diffrn_measurement_device Area
_diffrn_measurement_device_type 'Agilent Xcalibur (Sapphire3, Gemini)'
_diffrn_measurement_method '\w scans'
_diffrn_radiation_monochromator graphite
_diffrn_radiation_source 'Enhance (Mo) X-ray Source'
_diffrn_radiation_type 'Mo K\a'
_diffrn_radiation_wavelength 0.71073
_diffrn_reflns_av_R_equivalents 0.047
_diffrn_reflns_limit_h_max 13
_diffrn_reflns_limit_h_min -14
_diffrn_reflns_limit_k_max 32
_diffrn_reflns_limit_k_min -30
_diffrn_reflns_limit_l_max 31
_diffrn_reflns_limit_l_min -33
_diffrn_reflns_number 44340
_diffrn_reflns_theta_full 25.300
_diffrn_reflns_theta_max 29.102
_diffrn_reflns_theta_min 1.693
_exptl_absorpt_coefficient_mu 0.143
_exptl_absorpt_correction_T_max 1.00000
_exptl_absorpt_correction_T_min 0.91501
_exptl_absorpt_correction_type multi-scan
_exptl_absorpt_process_details
;
(CrysAlis PRO; Agilent, 2011)
;
_exptl_crystal_colour colourless
_exptl_crystal_density_diffrn 1.144
_exptl_crystal_density_method 'not measured'
_exptl_crystal_description prism
_exptl_crystal_F_000 2376
_exptl_crystal_size_max 0.450
_exptl_crystal_size_mid 0.350
_exptl_crystal_size_min 0.320
_refine_diff_density_max 0.41
_refine_diff_density_min -0.40
_refine_ls_extinction_method None
_refine_ls_goodness_of_fit_ref 0.9030
_refine_ls_hydrogen_treatment mixed
_refine_ls_matrix_type full
_refine_ls_number_parameters 694
_refine_ls_number_reflns 13613
_refine_ls_number_restraints 18
_refine_ls_R_factor_all 0.0851
_refine_ls_R_factor_gt 0.0577
_refine_ls_shift/su_max 0.0010808
_refine_ls_shift/su_mean 0.0000334
_refine_ls_structure_factor_coef Fsqd
_refine_ls_weighting_details
;
 Method, part 1, Chebychev polynomial, (Watkin, 1994, Prince, 1982)
 [weight] = 1.0/[A~0~*T~0~(x)+A~1~*T~1~(x) ... +A~n-1~]*T~n-1~(x)]
 where A~i~ are the Chebychev coefficients listed below and x= Fcalc/Fmax
 Method = Robust Weighting (Prince, 1982)
 W = [weight] * [1-(deltaF/6*sigmaF)^2^]^2^
 A~i~ are:
 0.275E+04 0.448E+04 0.294E+04 0.134E+04 368.
;
_refine_ls_weighting_scheme calc
_refine_ls_wR_factor_all 0.1577
_refine_ls_wR_factor_gt 0.1421
_refine_ls_wR_factor_ref 0.1515
_reflns_number_gt 10640
_reflns_number_total 14733
_reflns_threshold_expression I>2.0\s(I)
_cod_data_source_file fp3025sup1.cif
_cod_data_source_block II
_cod_original_sg_symbol_H-M 'P 21/c '
_cod_database_code 2311851

loop_
_symmetry_equiv_pos_as_xyz
x,y,z
-x,-y,-z
x,-y+1/2,z+1/2
-x,y+1/2,-z+1/2

loop_
_atom_site_type_symbol
_atom_site_label
_atom_site_fract_x
_atom_site_fract_y
_atom_site_fract_z
_atom_site_U_iso_or_equiv
_atom_site_adp_type
_atom_site_occupancy
P P1 0.47559(5) 0.94135(2) 0.20928(2) 0.0249 Uani 1.0000
O O2 0.60692(15) 0.93762(7) 0.23589(7) 0.0361 Uani 1.0000
N N3 0.44706(17) 1.00683(8) 0.19333(9) 0.0302 Uani 1.0000
C C4 0.3219(2) 1.02441(10) 0.16849(10) 0.0318 Uani 1.0000
C C5 0.2511(3) 1.05149(13) 0.21048(12) 0.0447 Uani 1.0000
C C6 0.1201(3) 1.06757(15) 0.18380(14) 0.0572 Uani 1.0000
C C7 0.1223(3) 1.10541(16) 0.13472(17) 0.0669 Uani 1.0000
C C8 0.1920(3) 1.07814(16) 0.09204(15) 0.0624 Uani 1.0000
C C9 0.3235(3) 1.06174(14) 0.11803(13) 0.0509 Uani 1.0000
H H91 0.3683 1.0953 0.1298 0.0616 Uiso 1.0000
H H92 0.3648 1.0425 0.0915 0.0610 Uiso 1.0000
H H82 0.1942 1.1034 0.0616 0.0743 Uiso 1.0000
H H81 0.1476 1.0451 0.0772 0.0731 Uiso 1.0000
H H72 0.1651 1.1395 0.1474 0.0814 Uiso 1.0000
H H71 0.0391 1.1153 0.1178 0.0816 Uiso 1.0000
H H62 0.0780 1.0873 0.2107 0.0685 Uiso 1.0000
H H61 0.0739 1.0340 0.1713 0.0687 Uiso 1.0000
H H52 0.2952 1.0864 0.2232 0.0552 Uiso 1.0000
H H51 0.2512 1.0259 0.2427 0.0546 Uiso 1.0000
H H41 0.2766 0.9911 0.1558 0.0364 Uiso 1.0000
C C10 0.5346(3) 1.04985(11) 0.21573(14) 0.0477 Uani 1.0000
H H102 0.5444 1.0762 0.1875 0.0735 Uiso 1.0000
H H101 0.5040 1.0694 0.2452 0.0725 Uiso 1.0000
H H103 0.6142 1.0334 0.2294 0.0721 Uiso 1.0000
N N11 0.43436(19) 0.90457(8) 0.15331(8) 0.0303 Uani 1.0000
C C12 0.5056(2) 0.90347(10) 0.10721(9) 0.0302 Uani 1.0000
C C13 0.5845(3) 0.85158(13) 0.10809(12) 0.0448 Uani 1.0000
C C14 0.6525(3) 0.84820(15) 0.05808(12) 0.0512 Uani 1.0000
C C15 0.5636(3) 0.85252(16) 0.00434(13) 0.0587 Uani 1.0000
C C16 0.4904(5) 0.9055(2) 0.00350(13) 0.0929 Uani 1.0000
C C17 0.4191(3) 0.90816(19) 0.05253(12) 0.0670 Uani 1.0000
H H171 0.3783 0.9435 0.0525 0.0791 Uiso 1.0000
H H172 0.3583 0.8797 0.0513 0.0794 Uiso 1.0000
H H162 0.5462 0.9367 0.0062 0.1096 Uiso 1.0000
H H161 0.4324 0.9069 -0.0305 0.1099 Uiso 1.0000
H H152 0.6102 0.8521 -0.0265 0.0699 Uiso 1.0000
H H151 0.5111 0.8210 0.0014 0.0701 Uiso 1.0000
H H141 0.7136 0.8773 0.0605 0.0627 Uiso 1.0000
H H142 0.6927 0.8116 0.0580 0.0617 Uiso 1.0000
H H132 0.6436 0.8506 0.1422 0.0546 Uiso 1.0000
H H131 0.5310 0.8206 0.1073 0.0546 Uiso 1.0000
H H121 0.5604 0.9363 0.1118 0.0364 Uiso 1.0000
H H111 0.384(2) 0.8782(9) 0.1547(8) 0.0374 Uiso 1.0000
N N18 0.3755(2) 0.91658(9) 0.24739(8) 0.0341 Uani 1.0000
C C19 0.3678(2) 0.92806(9) 0.30296(9) 0.0298 Uani 1.0000
C C20 0.2756(2) 0.90175(10) 0.32726(10) 0.0326 Uani 1.0000
C C21 0.2653(3) 0.91139(11) 0.38199(11) 0.0385 Uani 1.0000
C C22 0.3427(3) 0.94824(11) 0.41453(10) 0.0396 Uani 1.0000
C C23 0.4329(3) 0.97454(12) 0.39018(11) 0.0451 Uani 1.0000
C C24 0.4470(3) 0.96481(11) 0.33542(10) 0.0409 Uani 1.0000
H H241 0.5111 0.9840 0.3212 0.0486 Uiso 1.0000
H H231 0.4853 1.0003 0.4109 0.0545 Uiso 1.0000
C C25 0.3293(4) 0.95894(16) 0.47434(12) 0.0623 Uani 1.0000
H H251 0.3869 0.9857 0.4912 0.0933 Uiso 1.0000
H H253 0.2508 0.9738 0.4758 0.0934 Uiso 1.0000
H H252 0.3388 0.9268 0.4952 0.0941 Uiso 1.0000
H H211 0.2044 0.8935 0.3974 0.0463 Uiso 1.0000
H H201 0.2213 0.8774 0.3056 0.0391 Uiso 1.0000
H H181 0.324(2) 0.8915(10) 0.2320(8) 0.0412 Uiso 1.0000
P P26 0.12843(5) 0.80954(2) 0.19056(2) 0.0254 Uani 1.0000
O O27 0.25851(15) 0.82610(7) 0.18767(7) 0.0343 Uani 1.0000
N N28 0.11142(19) 0.77271(8) 0.24504(8) 0.0329 Uani 1.0000
C C29 0.1925(2) 0.72674(10) 0.26575(10) 0.0298 Uani 1.0000
C C30 0.1156(2) 0.67664(11) 0.27648(14) 0.0464 Uani 1.0000
C C31 0.1963(3) 0.62814(12) 0.30068(16) 0.0551 Uani 1.0000
C C32 0.2817(3) 0.64564(15) 0.35279(14) 0.0604 Uani 1.0000
C C33 0.3615(3) 0.69409(14) 0.34139(15) 0.0630 Uani 1.0000
C C34 0.2813(3) 0.74315(12) 0.31767(13) 0.0514 Uani 1.0000
H H341 0.3312 0.7744 0.3092 0.0621 Uiso 1.0000
H H342 0.2331 0.7554 0.3453 0.0617 Uiso 1.0000
H H332 0.4149 0.7064 0.3747 0.0749 Uiso 1.0000
H H331 0.4136 0.6810 0.3150 0.0732 Uiso 1.0000
H H322 0.2322 0.6558 0.3814 0.0715 Uiso 1.0000
H H321 0.3341 0.6149 0.3665 0.0714 Uiso 1.0000
H H311 0.2496 0.6163 0.2740 0.0650 Uiso 1.0000
H H312 0.1458 0.5979 0.3083 0.0665 Uiso 1.0000
H H302 0.0627 0.6881 0.3030 0.0566 Uiso 1.0000
H H301 0.0646 0.6668 0.2423 0.0549 Uiso 1.0000
H H291 0.2417 0.7182 0.2364 0.0324 Uiso 1.0000
N N35 0.0312(2) 0.85998(9) 0.19863(8) 0.0349 Uani 1.0000
C C36 -0.0188(2) 0.90067(9) 0.16032(9) 0.0289 Uani 1.0000
C C37 -0.1209(2) 0.93104(10) 0.17107(10) 0.0317 Uani 1.0000
C C38 -0.1720(2) 0.97176(11) 0.13485(11) 0.0364 Uani 1.0000
C C39 -0.1261(3) 0.98252(11) 0.08579(11) 0.0405 Uani 1.0000
C C40 -0.0260(3) 0.95154(11) 0.07537(11) 0.0412 Uani 1.0000
C C41 0.0299(2) 0.91158(10) 0.11192(10) 0.0349 Uani 1.0000
H H411 0.0994 0.8916 0.1041 0.0423 Uiso 1.0000
H H401 0.0059 0.9581 0.0433 0.0486 Uiso 1.0000
C C42 -0.1837(4) 1.02623(16) 0.04606(14) 0.0648 Uani 1.0000
H H421 -0.1982 1.0129 0.0089 0.0955 Uiso 1.0000
H H422 -0.1288 1.0579 0.0460 0.0965 Uiso 1.0000
H H423 -0.2590 1.0393 0.0552 0.0972 Uiso 1.0000
H H381 -0.2398 0.9915 0.1430 0.0436 Uiso 1.0000
H H371 -0.1536 0.9244 0.2028 0.0385 Uiso 1.0000
N N43 0.07556(18) 0.77679(9) 0.13289(8) 0.0327 Uani 1.0000
C C44 0.1571(2) 0.76066(11) 0.09300(10) 0.0360 Uani 1.0000
C C45 0.1043(3) 0.77792(14) 0.03383(11) 0.0521 Uani 1.0000
C C46 0.1946(4) 0.76192(19) -0.00602(13) 0.0745 Uani 1.0000
C C47 0.2271(3) 0.7005(2) -0.00211(16) 0.0770 Uani 1.0000
C C48 0.2785(3) 0.6843(2) 0.05683(16) 0.0775 Uani 1.0000
C C49 0.1876(3) 0.69947(14) 0.09567(13) 0.0510 Uani 1.0000
H H491 0.2225 0.6901 0.1331 0.0607 Uiso 1.0000
H H492 0.1111 0.6785 0.0842 0.0609 Uiso 1.0000
H H482 0.3545 0.7044 0.0677 0.0926 Uiso 1.0000
H H481 0.2962 0.6442 0.0588 0.0930 Uiso 1.0000
H H472 0.2861 0.6917 -0.0263 0.0897 Uiso 1.0000
H H471 0.1507 0.6794 -0.0141 0.0882 Uiso 1.0000
H H461 0.2701 0.7836 0.0033 0.0887 Uiso 1.0000
H H462 0.1550 0.7710 -0.0425 0.0882 Uiso 1.0000
H H452 0.0875 0.8168 0.0324 0.0642 Uiso 1.0000
H H451 0.0252 0.7588 0.0224 0.0625 Uiso 1.0000
H H441 0.2327 0.7807 0.1034 0.0406 Uiso 1.0000
C C50 -0.0504(2) 0.75433(14) 0.12585(13) 0.0486 Uani 1.0000
H H502 -0.0946 0.7615 0.0897 0.0733 Uiso 1.0000
H H501 -0.0942 0.7700 0.1535 0.0718 Uiso 1.0000
H H503 -0.0463 0.7151 0.1303 0.0737 Uiso 1.0000
P P51 0.16156(5) 0.35488(2) 0.17845(2) 0.0271 Uani 1.0000
O O52 0.04339(16) 0.33972(8) 0.19768(7) 0.0359 Uani 1.0000
N N53 0.15794(19) 0.32748(9) 0.11670(8) 0.0346 Uani 1.0000
C C54 0.2602(2) 0.33834(11) 0.08553(10) 0.0350 Uani 1.0000
C C55 0.3472(3) 0.28929(13) 0.08412(13) 0.0490 Uani 1.0000
C C56 0.4551(3) 0.30484(16) 0.05468(15) 0.0621 Uani 1.0000
C C57 0.4111(4) 0.32655(16) -0.00309(15) 0.0646 Uani 1.0000
C C58 0.3223(3) 0.37490(16) -0.00219(14) 0.0595 Uani 1.0000
C C59 0.2136(3) 0.35907(15) 0.02723(12) 0.0499 Uani 1.0000
H H591 0.1584 0.3903 0.0282 0.0595 Uiso 1.0000
H H592 0.1676 0.3298 0.0059 0.0601 Uiso 1.0000
H H582 0.3668 0.4059 0.0176 0.0707 Uiso 1.0000
H H581 0.2930 0.3878 -0.0395 0.0699 Uiso 1.0000
H H572 0.4809 0.3381 -0.0207 0.0773 Uiso 1.0000
H H571 0.3668 0.2967 -0.0256 0.0777 Uiso 1.0000
H H561 0.5041 0.3336 0.0762 0.0733 Uiso 1.0000
H H562 0.5073 0.2730 0.0528 0.0731 Uiso 1.0000
H H551 0.3789 0.2792 0.1219 0.0584 Uiso 1.0000
H H552 0.3019 0.2584 0.0657 0.0588 Uiso 1.0000
H H541 0.3081 0.3678 0.1050 0.0418 Uiso 1.0000
C C60 0.0778(3) 0.28042(15) 0.09958(13) 0.0558 Uani 1.0000
H H601 0.0577 0.2786 0.0598 0.0835 Uiso 1.0000
H H603 0.0048 0.2817 0.1165 0.0826 Uiso 1.0000
H H602 0.1227 0.2472 0.1131 0.0833 Uiso 1.0000
N N61 0.2885(2) 0.33601(9) 0.21993(9) 0.0355 Uani 1.0000
C C62 0.3181(2) 0.28391(10) 0.24467(10) 0.0320 Uani 1.0000
C C63 0.2314(2) 0.24265(11) 0.24819(13) 0.0432 Uani 1.0000
C C64 0.2656(3) 0.19387(11) 0.27714(13) 0.0444 Uani 1.0000
C C65 0.3853(3) 0.18482(11) 0.30357(11) 0.0407 Uani 1.0000
C C66 0.4720(3) 0.22605(12) 0.29817(12) 0.0448 Uani 1.0000
C C67 0.4405(2) 0.27428(11) 0.26935(11) 0.0388 Uani 1.0000
H H671 0.5020 0.3014 0.2682 0.0479 Uiso 1.0000
H H661 0.5540 0.2211 0.3149 0.0523 Uiso 1.0000
C C68 0.4195(4) 0.13368(14) 0.33823(14) 0.0593 Uani 1.0000
H H682 0.5044 0.1210 0.3371 0.0912 Uiso 1.0000
H H681 0.4135 0.1398 0.3769 0.0902 Uiso 1.0000
H H683 0.3647 0.1037 0.3257 0.0902 Uiso 1.0000
H H641 0.2046 0.1661 0.2794 0.0531 Uiso 1.0000
H H631 0.1496 0.2479 0.2305 0.0513 Uiso 1.0000
H H611 0.329(2) 0.3632(7) 0.2353(10) 0.0429 Uiso 1.0000
N N69 0.18987(19) 0.42091(9) 0.17339(9) 0.0335 Uani 1.0000
C C70 0.0980(2) 0.46032(10) 0.14556(10) 0.0344 Uani 1.0000
C C71 0.0302(3) 0.49059(12) 0.18642(11) 0.0413 Uani 1.0000
C C72 -0.0618(3) 0.53364(13) 0.15800(15) 0.0549 Uani 1.0000
C C73 0.0003(3) 0.57399(13) 0.12328(15) 0.0571 Uani 1.0000
C C74 0.0667(4) 0.54369(15) 0.08228(15) 0.0679 Uani 1.0000
C C75 0.1599(3) 0.50162(14) 0.11134(14) 0.0558 Uani 1.0000
H H751 0.2232 0.5215 0.1360 0.0679 Uiso 1.0000
H H752 0.1978 0.4823 0.0839 0.0683 Uiso 1.0000
H H742 0.1084 0.5701 0.0630 0.0810 Uiso 1.0000
H H741 0.0031 0.5225 0.0564 0.0803 Uiso 1.0000
H H732 0.0605 0.5960 0.1480 0.0674 Uiso 1.0000
H H731 -0.0611 0.5985 0.1031 0.0675 Uiso 1.0000
H H721 -0.1010 0.5536 0.1859 0.0668 Uiso 1.0000
H H722 -0.1252 0.5139 0.1338 0.0676 Uiso 1.0000
H H712 0.0924 0.5093 0.2130 0.0492 Uiso 1.0000
H H711 -0.0121 0.4649 0.2059 0.0497 Uiso 1.0000
H H701 0.0379 0.4389 0.1200 0.0430 Uiso 1.0000
H H691 0.246(2) 0.4347(7) 0.1979(9) 0.0395 Uiso 1.0000
H H351 -0.002(2) 0.8591(10) 0.2275(9) 0.0517 Uiso 1.0000
H H281 0.071(2) 0.7876(9) 0.2672(8) 0.0397 Uiso 1.0000

loop_
_atom_site_aniso_label
_atom_site_aniso_U_11
_atom_site_aniso_U_22
_atom_site_aniso_U_33
_atom_site_aniso_U_12
_atom_site_aniso_U_13
_atom_site_aniso_U_23
P1 0.0255(3) 0.0256(3) 0.0232(2) -0.0003(2) 0.00278(19) 0.0004(2)
O2 0.0292(8) 0.0375(9) 0.0387(9) 0.0048(7) -0.0037(7) 0.0011(7)
N3 0.0245(9) 0.0251(9) 0.0401(11) -0.0027(7) 0.0024(8) 0.0018(8)
C4 0.0279(11) 0.0287(11) 0.0374(12) 0.0019(9) 0.0005(9) 0.0023(10)
C5 0.0375(14) 0.0478(16) 0.0475(15) 0.0107(12) 0.0030(11) -0.0070(13)
C6 0.0406(16) 0.068(2) 0.0610(19) 0.0199(15) 0.0008(14) -0.0112(16)
C7 0.0536(19) 0.059(2) 0.081(3) 0.0237(16) -0.0127(17) -0.0015(18)
C8 0.059(2) 0.062(2) 0.060(2) 0.0070(16) -0.0095(16) 0.0199(17)
C9 0.0478(16) 0.0528(17) 0.0498(16) 0.0029(13) 0.0009(13) 0.0187(14)
C10 0.0380(14) 0.0314(13) 0.071(2) -0.0113(11) 0.0000(13) 0.0012(13)
N11 0.0332(10) 0.0314(10) 0.0272(9) -0.0063(8) 0.0079(7) -0.0033(8)
C12 0.0327(11) 0.0337(12) 0.0251(10) 0.0006(9) 0.0068(8) -0.0004(9)
C13 0.0461(15) 0.0505(16) 0.0397(14) 0.0129(13) 0.0127(11) 0.0030(12)
C14 0.0486(16) 0.0632(19) 0.0446(15) 0.0120(14) 0.0159(13) -0.0047(14)
C15 0.0578(19) 0.081(2) 0.0404(15) 0.0024(17) 0.0178(14) -0.0204(16)
C16 0.106(3) 0.148(4) 0.0258(14) 0.069(3) 0.0110(17) 0.007(2)
C17 0.061(2) 0.109(3) 0.0294(14) 0.043(2) 0.0010(13) -0.0028(16)
N18 0.0428(12) 0.0355(11) 0.0248(9) -0.0145(9) 0.0082(8) -0.0045(8)
C19 0.0389(12) 0.0274(11) 0.0233(10) -0.0022(9) 0.0049(9) 0.0008(8)
C20 0.0397(13) 0.0293(11) 0.0291(11) -0.0040(10) 0.0060(9) -0.0019(9)
C21 0.0457(14) 0.0354(13) 0.0370(13) -0.0022(11) 0.0146(11) 0.0031(10)
C22 0.0543(16) 0.0398(14) 0.0253(11) 0.0002(12) 0.0079(10) -0.0011(10)
C23 0.0580(17) 0.0455(15) 0.0309(13) -0.0140(13) 0.0047(12) -0.0083(11)
C24 0.0510(15) 0.0419(14) 0.0306(12) -0.0174(12) 0.0088(11) -0.0041(11)
C25 0.095(3) 0.067(2) 0.0282(13) -0.0119(19) 0.0191(15) -0.0106(14)
P26 0.0262(3) 0.0247(3) 0.0260(3) -0.0003(2) 0.0062(2) -0.0019(2)
O27 0.0318(8) 0.0407(9) 0.0314(8) -0.0118(7) 0.0079(7) -0.0099(7)
N28 0.0359(11) 0.0319(10) 0.0333(10) 0.0097(8) 0.0129(8) 0.0057(8)
C29 0.0284(11) 0.0286(11) 0.0335(11) 0.0053(9) 0.0079(9) 0.0010(9)
C30 0.0297(13) 0.0339(13) 0.075(2) 0.0031(10) 0.0049(12) 0.0092(13)
C31 0.0397(15) 0.0308(13) 0.095(3) 0.0049(11) 0.0112(15) 0.0165(15)
C32 0.077(2) 0.0584(19) 0.0480(17) 0.0305(17) 0.0174(16) 0.0192(15)
C33 0.069(2) 0.0479(17) 0.059(2) 0.0089(16) -0.0285(17) -0.0030(15)
C34 0.0574(18) 0.0373(14) 0.0521(17) 0.0037(13) -0.0146(14) -0.0039(13)
N35 0.0456(12) 0.0321(10) 0.0296(10) 0.0096(9) 0.0143(9) 0.0043(8)
C36 0.0334(11) 0.0246(10) 0.0290(11) 0.0003(9) 0.0056(9) -0.0019(9)
C37 0.0325(12) 0.0331(12) 0.0301(11) 0.0011(9) 0.0070(9) -0.0014(9)
C38 0.0329(12) 0.0367(13) 0.0386(13) 0.0076(10) 0.0028(10) -0.0045(10)
C39 0.0459(14) 0.0386(14) 0.0353(13) 0.0086(11) 0.0006(11) 0.0021(11)
C40 0.0522(16) 0.0391(14) 0.0340(12) 0.0061(12) 0.0118(11) 0.0091(11)
C41 0.0415(13) 0.0313(12) 0.0342(12) 0.0078(10) 0.0130(10) 0.0010(10)
C42 0.081(2) 0.069(2) 0.0427(16) 0.0335(19) 0.0051(16) 0.0153(16)
N43 0.0240(9) 0.0413(11) 0.0334(10) -0.0055(8) 0.0060(8) -0.0112(9)
C44 0.0306(12) 0.0473(14) 0.0312(11) -0.0114(10) 0.0086(9) -0.0155(11)
C45 0.071(2) 0.0527(17) 0.0326(13) -0.0154(15) 0.0062(13) -0.0090(12)
C46 0.081(3) 0.111(3) 0.0364(16) -0.048(2) 0.0221(16) -0.0247(19)
C47 0.055(2) 0.119(4) 0.062(2) -0.012(2) 0.0260(17) -0.050(2)
C48 0.0496(19) 0.112(3) 0.071(2) 0.016(2) 0.0093(17) -0.048(2)
C49 0.0458(16) 0.0568(18) 0.0501(16) 0.0104(13) 0.0062(13) -0.0160(14)
C50 0.0268(12) 0.070(2) 0.0496(16) -0.0099(12) 0.0061(11) -0.0192(14)
P51 0.0258(3) 0.0308(3) 0.0250(3) -0.0028(2) 0.0045(2) -0.0021(2)
O52 0.0321(9) 0.0428(10) 0.0351(9) -0.0051(7) 0.0124(7) -0.0024(7)
N53 0.0316(10) 0.0434(12) 0.0298(10) -0.0102(9) 0.0075(8) -0.0105(9)
C54 0.0321(12) 0.0434(14) 0.0307(11) -0.0013(10) 0.0090(9) -0.0050(10)
C55 0.0518(17) 0.0466(16) 0.0521(17) 0.0101(13) 0.0197(13) 0.0063(13)
C56 0.0555(19) 0.068(2) 0.070(2) 0.0229(16) 0.0328(17) 0.0102(18)
C57 0.072(2) 0.074(2) 0.0576(19) 0.0147(19) 0.0401(18) 0.0065(17)
C58 0.070(2) 0.070(2) 0.0455(16) 0.0147(17) 0.0288(15) 0.0146(15)
C59 0.0509(16) 0.0641(19) 0.0367(14) 0.0121(14) 0.0133(12) 0.0017(13)
C60 0.0543(18) 0.071(2) 0.0428(15) -0.0298(16) 0.0099(13) -0.0221(15)
N61 0.0361(11) 0.0299(10) 0.0368(11) -0.0077(8) -0.0063(8) -0.0008(9)
C62 0.0327(12) 0.0332(12) 0.0295(11) -0.0008(9) 0.0026(9) -0.0035(9)
C63 0.0314(13) 0.0373(13) 0.0588(17) -0.0007(10) 0.0008(11) -0.0011(12)
C64 0.0408(14) 0.0321(13) 0.0603(17) -0.0022(11) 0.0082(12) -0.0012(12)
C65 0.0515(16) 0.0340(13) 0.0370(13) 0.0064(11) 0.0082(11) -0.0043(10)
C66 0.0392(14) 0.0503(16) 0.0413(14) 0.0095(12) -0.0057(11) -0.0042(12)
C67 0.0322(12) 0.0436(14) 0.0389(13) -0.0026(10) 0.0005(10) -0.0027(11)
C68 0.081(2) 0.0458(17) 0.0469(17) 0.0110(16) -0.0018(16) 0.0057(14)
N69 0.0316(10) 0.0329(10) 0.0349(10) -0.0022(8) 0.0020(8) -0.0012(8)
C70 0.0403(13) 0.0309(12) 0.0309(11) -0.0005(10) 0.0020(10) 0.0012(10)
C71 0.0442(14) 0.0408(14) 0.0412(14) 0.0026(11) 0.0136(11) 0.0038(11)
C72 0.0528(18) 0.0441(16) 0.069(2) 0.0124(14) 0.0147(15) 0.0052(15)
C73 0.070(2) 0.0373(15) 0.063(2) 0.0110(14) 0.0086(16) 0.0087(14)
C74 0.106(3) 0.0485(18) 0.0524(19) 0.0108(19) 0.0227(19) 0.0170(15)
C75 0.074(2) 0.0477(17) 0.0532(18) 0.0092(15) 0.0324(16) 0.0118(14)

loop_
_atom_type_symbol
_atom_type_scat_Cromer_Mann_a1
_atom_type_scat_Cromer_Mann_a2
_atom_type_scat_Cromer_Mann_a3
_atom_type_scat_Cromer_Mann_a4
_atom_type_scat_Cromer_Mann_b1
_atom_type_scat_Cromer_Mann_b2
_atom_type_scat_Cromer_Mann_b3
_atom_type_scat_Cromer_Mann_b4
_atom_type_scat_Cromer_Mann_c
_atom_type_scat_dispersion_real
_atom_type_scat_dispersion_imag
_atom_type_scat_source
C 2.3100 1.0200 1.5886 0.8650 20.8439 10.2075 0.5687 51.6512 0.2156 0.0033 0.0016 'International Tables Vol C 4.2.6.8 and 6.1.1.4'
H 0.4930 0.3229 0.1402 0.0408 10.5109 26.1257 3.1424 57.7998 0.0030 0.0000 0.0000 'International Tables Vol C 4.2.6.8 and 6.1.1.4'
N 12.2126 3.1322 2.0125 1.1663 0.0057 9.8933 28.9975 0.5826 -11.5290 0.0061 0.0033 'International Tables Vol C 4.2.6.8 and 6.1.1.4'
O 3.0485 2.2868 1.5463 0.8670 13.2771 5.7011 0.3239 32.9089 0.2508 0.0106 0.0060 'International Tables Vol C 4.2.6.8 and 6.1.1.4'
P 6.4345 4.1791 1.7800 1.4908 1.9067 27.1570 0.5260 68.1645 1.1149 0.1023 0.0942 'International Tables Vol C 4.2.6.8 and 6.1.1.4'

loop_
_geom_angle_atom_site_label_1
_geom_angle_atom_site_label_2
_geom_angle_atom_site_label_3
_geom_angle
_geom_angle_publ_flag
O2 P1 N3 107.28(10) yes
O2 P1 N11 117.13(11) yes
N3 P1 N11 107.76(11) yes
O2 P1 N18 114.30(11) yes
N3 P1 N18 111.20(11) yes
N11 P1 N18 98.92(10) yes
O27 P26 N28 114.51(11) yes
O27 P26 N35 116.58(11) yes
N28 P26 N35 98.36(10) yes
P1 N3 C4 120.31(15) yes
P1 N11 C12 122.88(16) yes
P26 N28 C29 123.66(16) yes
P26 N43 C44 121.82(15) yes
P51 N53 C60 120.33(18) yes
P51 N61 C62 128.63(17) yes
O27 P26 N43 107.42(10) yes
N28 P26 N43 111.66(11) yes
N35 P26 N43 108.07(11) yes
O52 P51 N53 107.09(10) yes
O52 P51 N61 115.30(11) yes
N53 P51 N61 110.55(11) yes
P1 N3 C10 120.27(17) yes
P1 N18 C19 128.23(17) yes
P26 N35 C36 128.78(17) yes
P26 N43 C50 118.53(17) yes
P51 N53 C54 119.54(16) yes
P51 N69 C70 122.79(17) yes
C4 N3 C10 117.7(2) no
N3 C4 C5 112.5(2) no
N3 C4 C9 112.1(2) no
C5 C4 C9 111.2(2) no
N3 C4 H41 106.9 no
C5 C4 H41 106.4 no
C9 C4 H41 107.4 no
C4 C5 C6 111.2(2) no
C4 C5 H52 107.4 no
C6 C5 H52 107.2 no
C4 C5 H51 109.2 no
C6 C5 H51 112.2 no
H52 C5 H51 109.6 no
C5 C6 C7 111.2(3) no
C5 C6 H62 110.1 no
C7 C6 H62 107.9 no
C5 C6 H61 109.2 no
C7 C6 H61 108.8 no
H62 C6 H61 109.6 no
C6 C7 C8 110.7(3) no
C6 C7 H72 109.0 no
C8 C7 H72 108.2 no
C6 C7 H71 110.9 no
C8 C7 H71 110.4 no
H72 C7 H71 107.5 no
C7 C8 C9 111.3(3) no
C7 C8 H82 109.3 no
C9 C8 H82 110.3 no
C7 C8 H81 109.5 no
C9 C8 H81 109.0 no
H82 C8 H81 107.4 no
C8 C9 C4 111.0(3) no
C8 C9 H91 108.0 no
C4 C9 H91 108.7 no
C8 C9 H92 110.7 no
C4 C9 H92 108.9 no
H91 C9 H92 109.5 no
N3 C10 H102 109.9 no
N3 C10 H101 110.1 no
H102 C10 H101 107.8 no
N3 C10 H103 110.0 no
H102 C10 H103 108.9 no
H101 C10 H103 110.0 no
P1 N11 H111 118.2(12) no
C12 N11 H111 116.3(12) no
N11 C12 C13 111.9(2) no
N11 C12 C17 110.1(2) no
C13 C12 C17 110.4(2) no
N11 C12 H121 106.5 no
C13 C12 H121 108.9 no
C17 C12 H121 108.9 no
C12 C13 C14 112.3(2) no
C12 C13 H132 109.4 no
C14 C13 H132 110.1 no
C12 C13 H131 107.5 no
C14 C13 H131 108.6 no
H132 C13 H131 108.9 no
C13 C14 C15 111.4(2) no
C13 C14 H141 109.3 no
C15 C14 H141 110.5 no
C13 C14 H142 108.8 no
C15 C14 H142 106.6 no
H141 C14 H142 110.3 no
C14 C15 C16 109.8(3) no
C14 C15 H152 109.2 no
C16 C15 H152 109.8 no
C14 C15 H151 108.2 no
C16 C15 H151 111.3 no
H152 C15 H151 108.5 no
C15 C16 C17 111.1(3) no
C15 C16 H162 109.2 no
C17 C16 H162 108.0 no
C15 C16 H161 108.5 no
C17 C16 H161 109.1 no
H162 C16 H161 111.0 no
C16 C17 C12 111.3(3) no
C16 C17 H171 109.2 no
C12 C17 H171 107.0 no
C16 C17 H172 112.6 no
C12 C17 H172 108.1 no
H171 C17 H172 108.4 no
P1 N18 H181 116.5(12) no
C19 N18 H181 115.1(12) no
N18 C19 C20 118.5(2) no
N18 C19 C24 123.4(2) no
C20 C19 C24 118.1(2) no
C19 C20 C21 120.5(2) no
C19 C20 H201 118.7 no
C21 C20 H201 120.8 no
C20 C21 C22 121.9(2) no
C20 C21 H211 119.4 no
C22 C21 H211 118.7 no
C21 C22 C23 117.3(2) no
C21 C22 C25 121.3(3) no
C23 C22 C25 121.4(3) no
C22 C23 C24 122.0(2) no
C22 C23 H231 119.1 no
C24 C23 H231 118.8 no
C19 C24 C23 120.1(2) no
C19 C24 H241 121.9 no
C23 C24 H241 118.0 no
C22 C25 H251 112.1 no
C22 C25 H253 109.3 no
H251 C25 H253 105.9 no
C22 C25 H252 111.8 no
H251 C25 H252 108.7 no
H253 C25 H252 108.9 no
P26 N28 H281 115.8(12) no
C29 N28 H281 117.3(12) no
N28 C29 C30 109.90(19) no
N28 C29 C34 111.4(2) no
C30 C29 C34 111.2(2) no
N28 C29 H291 106.1 no
C30 C29 H291 110.0 no
C34 C29 H291 108.1 no
C29 C30 C31 111.9(2) no
C29 C30 H302 107.0 no
C31 C30 H302 109.0 no
C29 C30 H301 108.0 no
C31 C30 H301 111.8 no
H302 C30 H301 109.0 no
C30 C31 C32 110.8(3) no
C30 C31 H311 109.3 no
C32 C31 H311 106.7 no
C30 C31 H312 110.2 no
C32 C31 H312 110.4 no
H311 C31 H312 109.4 no
C31 C32 C33 111.0(3) no
C31 C32 H322 109.4 no
C33 C32 H322 109.8 no
C31 C32 H321 109.5 no
C33 C32 H321 109.2 no
H322 C32 H321 108.0 no
C32 C33 C34 110.7(3) no
C32 C33 H332 111.7 no
C34 C33 H332 108.4 no
C32 C33 H331 106.6 no
C34 C33 H331 110.9 no
H332 C33 H331 108.5 no
C33 C34 C29 111.6(2) no
C33 C34 H341 111.9 no
C29 C34 H341 109.2 no
C33 C34 H342 108.3 no
C29 C34 H342 108.3 no
H341 C34 H342 107.4 no
P26 N35 H351 116.9(12) no
C36 N35 H351 113.7(12) no
N35 C36 C37 118.7(2) no
N35 C36 C41 122.3(2) no
C37 C36 C41 119.0(2) no
C36 C37 C38 120.5(2) no
C36 C37 H371 119.8 no
C38 C37 H371 119.7 no
C37 C38 C39 121.3(2) no
C37 C38 H381 119.0 no
C39 C38 H381 119.7 no
C38 C39 C40 117.4(2) no
C38 C39 C42 121.0(3) no
C40 C39 C42 121.6(3) no
C39 C40 C41 122.6(2) no
C39 C40 H401 118.8 no
C41 C40 H401 118.7 no
C36 C41 C40 119.2(2) no
C36 C41 H411 120.1 no
C40 C41 H411 120.7 no
C39 C42 H421 111.8 no
C39 C42 H422 110.8 no
H421 C42 H422 105.9 no
C39 C42 H423 112.0 no
H421 C42 H423 108.5 no
H422 C42 H423 107.5 no
C44 N43 C50 118.7(2) no
N43 C44 C45 112.1(2) no
N43 C44 C49 112.4(2) no
C45 C44 C49 110.8(2) no
N43 C44 H441 106.2 no
C45 C44 H441 107.2 no
C49 C44 H441 107.7 no
C44 C45 C46 110.2(3) no
C44 C45 H452 110.2 no
C46 C45 H452 111.1 no
C44 C45 H451 109.1 no
C46 C45 H451 109.1 no
H452 C45 H451 107.0 no
C45 C46 C47 111.7(3) no
C45 C46 H461 108.8 no
C47 C46 H461 109.0 no
C45 C46 H462 106.9 no
C47 C46 H462 110.5 no
H461 C46 H462 109.9 no
C46 C47 C48 111.0(3) no
C46 C47 H472 110.3 no
C48 C47 H472 110.0 no
C46 C47 H471 107.7 no
C48 C47 H471 108.9 no
H472 C47 H471 108.8 no
C47 C48 C49 110.5(3) no
C47 C48 H482 108.1 no
C49 C48 H482 109.1 no
C47 C48 H481 109.9 no
C49 C48 H481 110.3 no
H482 C48 H481 108.9 no
C48 C49 C44 111.6(3) no
C48 C49 H491 109.6 no
C44 C49 H491 108.8 no
C48 C49 H492 108.1 no
C44 C49 H492 108.6 no
H491 C49 H492 110.1 no
N43 C50 H502 111.8 no
N43 C50 H501 109.6 no
H502 C50 H501 110.0 no
N43 C50 H503 109.1 no
H502 C50 H503 107.2 no
H501 C50 H503 109.1 no
O52 P51 N69 116.65(11) no
N53 P51 N69 107.49(11) no
N61 P51 N69 99.44(11) no
C54 N53 C60 117.5(2) no
N53 C54 C55 113.7(2) no
N53 C54 C59 111.9(2) no
C55 C54 C59 110.7(2) no
N53 C54 H541 105.9 no
C55 C54 H541 106.9 no
C59 C54 H541 107.3 no
C54 C55 C56 110.7(2) no
C54 C55 H551 107.8 no
C56 C55 H551 109.0 no
C54 C55 H552 109.4 no
C56 C55 H552 110.4 no
H551 C55 H552 109.5 no
C55 C56 C57 111.7(3) no
C55 C56 H561 108.7 no
C57 C56 H561 108.9 no
C55 C56 H562 109.6 no
C57 C56 H562 109.7 no
H561 C56 H562 108.1 no
C56 C57 C58 111.3(3) no
C56 C57 H572 110.8 no
C58 C57 H572 109.5 no
C56 C57 H571 109.0 no
C58 C57 H571 107.9 no
H572 C57 H571 108.2 no
C57 C58 C59 111.2(3) no
C57 C58 H582 108.8 no
C59 C58 H582 108.8 no
C57 C58 H581 110.5 no
C59 C58 H581 110.8 no
H582 C58 H581 106.6 no
C58 C59 C54 110.5(3) no
C58 C59 H591 110.6 no
C54 C59 H591 110.5 no
C58 C59 H592 107.8 no
C54 C59 H592 109.5 no
H591 C59 H592 107.8 no
N53 C60 H601 111.0 no
N53 C60 H603 110.9 no
H601 C60 H603 111.3 no
N53 C60 H602 107.1 no
H601 C60 H602 109.2 no
H603 C60 H602 107.0 no
P51 N61 H611 113.3(12) no
C62 N61 H611 115.3(12) no
N61 C62 C63 123.5(2) no
N61 C62 C67 118.2(2) no
C63 C62 C67 118.2(2) no
C62 C63 C64 120.4(2) no
C62 C63 H631 119.1 no
C64 C63 H631 120.5 no
C63 C64 C65 122.0(3) no
C63 C64 H641 119.2 no
C65 C64 H641 118.8 no
C64 C65 C66 116.9(3) no
C64 C65 C68 121.7(3) no
C66 C65 C68 121.4(3) no
C65 C66 C67 122.1(3) no
C65 C66 H661 119.3 no
C67 C66 H661 118.6 no
C62 C67 C66 120.5(3) no
C62 C67 H671 120.8 no
C66 C67 H671 118.6 no
C65 C68 H682 113.0 no
C65 C68 H681 111.9 no
H682 C68 H681 106.5 no
C65 C68 H683 110.3 no
H682 C68 H683 107.7 no
H681 C68 H683 107.1 no
P51 N69 H691 116.7(12) no
C70 N69 H691 116.0(12) no
N69 C70 C71 112.0(2) no
N69 C70 C75 110.2(2) no
C71 C70 C75 110.6(2) no
N69 C70 H701 107.2 no
C71 C70 H701 108.9 no
C75 C70 H701 107.8 no
C70 C71 C72 112.3(2) no
C70 C71 H712 107.4 no
C72 C71 H712 109.2 no
C70 C71 H711 110.1 no
C72 C71 H711 109.5 no
H712 C71 H711 108.2 no
C71 C72 C73 111.6(3) no
C71 C72 H721 110.0 no
C73 C72 H721 110.8 no
C71 C72 H722 107.6 no
C73 C72 H722 108.4 no
H721 C72 H722 108.4 no
C72 C73 C74 111.3(3) no
C72 C73 H732 108.6 no
C74 C73 H732 108.9 no
C72 C73 H731 109.9 no
C74 C73 H731 108.9 no
H732 C73 H731 109.2 no
C73 C74 C75 111.5(3) no
C73 C74 H742 108.9 no
C75 C74 H742 109.7 no
C73 C74 H741 107.7 no
C75 C74 H741 107.6 no
H742 C74 H741 111.6 no
C74 C75 C70 111.5(3) no
C74 C75 H751 108.7 no
C70 C75 H751 108.4 no
C74 C75 H752 109.0 no
C70 C75 H752 110.1 no
H751 C75 H752 109.2 no

loop_
_geom_bond_atom_site_label_1
_geom_bond_atom_site_label_2
_geom_bond_distance
_geom_bond_publ_flag
P1 O2 1.4818(17) yes
P1 N3 1.641(2) yes
P1 N11 1.630(2) yes
P1 N18 1.653(2) yes
P26 O27 1.4876(17) yes
P26 N28 1.632(2) yes
P26 N35 1.644(2) yes
P26 N43 1.637(2) yes
P51 O52 1.4857(17) yes
P51 N53 1.639(2) yes
P51 N61 1.647(2) yes
P51 N69 1.627(2) yes
N3 C4 1.468(3) no
N3 C10 1.456(3) no
C4 C5 1.523(4) no
C4 C9 1.526(4) no
C4 H41 0.967 no
C5 C6 1.527(4) no
C5 H52 0.993 no
C5 H51 0.998 no
C6 C7 1.507(5) no
C6 H62 0.980 no
C6 H61 0.976 no
C7 C8 1.530(5) no
C7 H72 0.970 no
C7 H71 0.967 no
C8 C9 1.529(4) no
C8 H82 0.963 no
C8 H81 0.970 no
C9 H91 0.963 no
C9 H92 0.962 no
C10 H102 0.954 no
C10 H101 0.962 no
C10 H103 0.966 no
N11 C12 1.464(3) no
N11 H111 0.842(17) no
C12 C13 1.515(4) no
C12 C17 1.514(4) no
C12 H121 0.988 no
C13 C14 1.526(4) no
C13 H132 0.971 no
C13 H131 0.946 no
C14 C15 1.508(4) no
C14 H141 0.963 no
C14 H142 0.985 no
C15 C16 1.504(5) no
C15 H152 0.973 no
C15 H151 0.947 no
C16 C17 1.527(5) no
C16 H162 0.961 no
C16 H161 0.963 no
C17 H171 0.959 no
C17 H172 0.952 no
N18 C19 1.399(3) no
N18 H181 0.865(17) no
C19 C20 1.398(3) no
C19 C24 1.394(3) no
C20 C21 1.377(3) no
C20 H201 0.936 no
C21 C22 1.386(4) no
C21 H211 0.920 no
C22 C23 1.381(4) no
C22 C25 1.511(3) no
C23 C24 1.388(4) no
C23 H231 0.936 no
C24 H241 0.948 no
C25 H251 0.948 no
C25 H253 0.934 no
C25 H252 0.923 no
N28 C29 1.457(3) no
N28 H281 0.831(17) no
C29 C30 1.515(3) no
C29 C34 1.523(4) no
C29 H291 0.982 no
C30 C31 1.524(4) no
C30 H302 0.972 no
C30 H301 0.958 no
C31 C32 1.514(5) no
C31 H311 0.982 no
C31 H312 0.948 no
C32 C33 1.507(5) no
C32 H322 0.977 no
C32 H321 0.963 no
C33 C34 1.528(4) no
C33 H332 0.971 no
C33 H331 0.976 no
C34 H341 0.970 no
C34 H342 0.964 no
N35 C36 1.404(3) no
N35 H351 0.841(17) no
C36 C37 1.392(3) no
C36 C41 1.394(3) no
C37 C38 1.378(3) no
C37 H371 0.916 no
C38 C39 1.392(4) no
C38 H381 0.927 no
C39 C40 1.379(4) no
C39 C42 1.500(4) no
C40 C41 1.387(4) no
C40 H401 0.919 no
C41 H411 0.943 no
C42 H421 0.951 no
C42 H422 0.969 no
C42 H423 0.940 no
N43 C44 1.470(3) no
N43 C50 1.463(3) no
C44 C45 1.526(4) no
C44 C49 1.508(4) no
C44 H441 0.955 no
C45 C46 1.538(5) no
C45 H452 0.952 no
C45 H451 0.980 no
C46 C47 1.519(6) no
C46 H461 0.972 no
C46 H462 0.951 no
C47 C48 1.511(6) no
C47 H472 0.963 no
C47 H471 0.981 no
C48 C49 1.520(4) no
C48 H482 0.961 no
C48 H481 0.985 no
C49 H491 0.961 no
C49 H492 0.979 no
C50 H502 0.953 no
C50 H501 0.962 no
C50 H503 0.951 no
N53 C54 1.469(3) no
N53 C60 1.452(3) no
C54 C55 1.519(4) no
C54 C59 1.518(4) no
C54 H541 0.962 no
C55 C56 1.519(4) no
C55 H551 0.964 no
C55 H552 0.965 no
C56 C57 1.510(5) no
C56 H561 0.976 no
C56 H562 0.961 no
C57 C58 1.517(5) no
C57 H572 0.973 no
C57 H571 0.984 no
C58 C59 1.528(4) no
C58 H582 0.974 no
C58 H581 0.968 no
C59 H591 0.965 no
C59 H592 0.969 no
C60 H601 0.961 no
C60 H603 0.954 no
C60 H602 0.967 no
N61 C62 1.407(3) no
N61 H611 0.845(17) no
C62 C63 1.383(4) no
C62 C67 1.397(3) no
C63 C64 1.390(4) no
C63 H631 0.939 no
C64 C65 1.382(4) no
C64 H641 0.952 no
C65 C66 1.392(4) no
C65 C68 1.507(4) no
C66 C67 1.372(4) no
C66 H661 0.932 no
C67 H671 0.940 no
C68 H682 0.980 no
C68 H681 0.968 no
C68 H683 0.957 no
N69 C70 1.468(3) no
N69 H691 0.855(17) no
C70 C71 1.518(4) no
C70 C75 1.522(4) no
C70 H701 0.979 no
C71 C72 1.531(4) no
C71 H712 0.974 no
C71 H711 0.942 no
C72 C73 1.516(5) no
C72 H721 0.985 no
C72 H722 0.962 no
C73 C74 1.512(5) no
C73 H732 0.977 no
C73 H731 0.968 no
C74 C75 1.529(5) no
C74 H742 0.947 no
C74 H741 1.001 no
C75 H751 0.968 no
C75 H752 0.962 no

loop_
_geom_hbond_atom_site_label_D
_geom_hbond_atom_site_label_H
_geom_hbond_atom_site_label_A
_geom_hbond_site_symmetry_A
_geom_hbond_distance_DH
_geom_hbond_distance_HA
_geom_hbond_distance_DA
_geom_hbond_angle_DHA
_geom_hbond_publ_flag
N11 H111 O27 . 0.842 2.109 2.908(4) 158.2(16) yes
N18 H181 O27 . 0.865 1.981 2.813(4) 161(2) yes
C63 H631 O52 . 0.939 2.564 3.225(4) 127.69(7) yes
N61 H611 O2 4_645 0.845 2.008 2.838(4) 167.0(18) yes
N69 H691 O2 4_645 0.855 2.093 2.907(4) 159.1(16) yes
N35 H351 O52 4_555 0.841 2.003 2.819(4) 163.2(17) yes
N28 H281 O52 4_555 0.831 2.049 2.854(4) 163.1(16) yes
